data_2021191
loop_
_publ_author_name
'Silva, Fl\'avia H.'
'Franco, Chris H. J.'
'Corr\^ea, Charlane C.'
'Diniz, Renata'

_publ_section_title
;
 Synthesis, crystal structure and topological analysis of a
 three-dimensional polymeric network based on zinc(II), potassium and
 5-sulfobenzene-1,3-dicarboxylate (SIP)
;
_journal_coeditor_code OV3111
_journal_issue 8
_journal_name_full 'Acta Crystallographica Section C'
_journal_page_first
;
;
_journal_paper_doi 10.1107/S2053229618010264
_journal_volume 74
_journal_year 2018
_chemical_formula_iupac 'K [Zn (C8 H3 O7 S) (H2 O)4]'
_chemical_formula_moiety 'K +, C8 H11 O11 S Zn -'
_chemical_formula_sum 'C8 H11 K O11 S Zn'
_chemical_formula_weight 419.7
_chemical_name_systematic
;
<i>catena</i>-Poly[potassium
[tetraaqua(\m-5-sulfobenzene-1,3-dicarboxylato)zinc(II)]]
;
_space_group_IT_number 14
_symmetry_cell_setting monoclinic
_symmetry_space_group_name_Hall '-P 2yn'
_symmetry_space_group_name_H-M 'P 1 21/n 1'
_cell_angle_alpha 90
_cell_angle_beta 90.7520(10)
_cell_angle_gamma 90
_cell_formula_units_Z 4
_cell_length_a 6.78910(10)
_cell_length_b 16.7667(2)
_cell_length_c 11.77930(10)
_cell_measurement_reflns_used 19501
_cell_measurement_temperature 293(2)
_cell_measurement_theta_max 29.034
_cell_measurement_theta_min 3.658
_cell_volume 1340.73(3)
_computing_cell_refinement
;
CrysAlis PRO (Rigaku OD, 2015)
;
_computing_data_collection
;
CrysAlis PRO (Rigaku OD, 2015)
;
_computing_data_reduction
;
CrysAlis PRO (Rigaku OD, 2015)
;
_computing_molecular_graphics
;
Mercury (Macrae <i>et al.</i>, 2008) and ORTEP 3 For Windows (Farrugia,
2012)
;
_computing_publication_material
;
WinGX (Farrugia, 2012), publCIF (Westrip, 2010) and
<i>TOPOSPRO</i> (Blatov <i>et al.</i>, 2016)
;
_computing_structure_refinement
;
SHELXL2014 (Sheldrick, 2015b)
;
_computing_structure_solution
;
SHELXS2014 (Sheldrick, 2015a)
;
_diffrn_ambient_temperature 293
_diffrn_detector_area_resol_mean 5.2923
_diffrn_measured_fraction_theta_full 0.9979
_diffrn_measured_fraction_theta_max 0.952
_diffrn_measurement_device 'four-circle diffractometer'
_diffrn_measurement_device_type
;
Oxford Diffraction SuperNova Dual Source diffractometer with an
AtlasS2 detector
;
_diffrn_measurement_method '\w scans'
_diffrn_radiation_monochromator mirror
_diffrn_radiation_source 'micro-focus sealed X-ray tube'
_diffrn_radiation_type 'Mo K\a'
_diffrn_radiation_wavelength 0.7107
_diffrn_reflns_av_R_equivalents 0.0442
_diffrn_reflns_av_sigmaI/netI 0.0509
_diffrn_reflns_limit_h_max 9
_diffrn_reflns_limit_h_min -8
_diffrn_reflns_limit_k_max 23
_diffrn_reflns_limit_k_min -22
_diffrn_reflns_limit_l_max 16
_diffrn_reflns_limit_l_min -16
_diffrn_reflns_number 41833
_diffrn_reflns_theta_full 25.000
_diffrn_reflns_theta_max 29.7294
_diffrn_reflns_theta_min 3.2375
_diffrn_standards_number 0
_exptl_absorpt_coefficient_mu 2.356
_exptl_absorpt_correction_T_max 1
_exptl_absorpt_correction_T_min 0.73518
_exptl_absorpt_correction_type multi-scan
_exptl_absorpt_process_details
;
(CrysAlis PRO; Rigaku OD, 2015)
;
_exptl_crystal_colour colorless
_exptl_crystal_density_diffrn 2.079
_exptl_crystal_description prismatic
_exptl_crystal_F_000 848
_exptl_crystal_size_max 0.402
_exptl_crystal_size_mid 0.31
_exptl_crystal_size_min 0.09
_refine_diff_density_max 0.390
_refine_diff_density_min -0.533
_refine_ls_extinction_method none
_refine_ls_goodness_of_fit_all 1.030
_refine_ls_goodness_of_fit_ref 1.030
_refine_ls_hydrogen_treatment constr
_refine_ls_matrix_type full
_refine_ls_number_parameters 210
_refine_ls_number_reflns 3640
_refine_ls_number_restraints 0
_refine_ls_restrained_S_all 1.030
_refine_ls_restrained_S_obs 1.030
_refine_ls_R_factor_all 0.0313
_refine_ls_R_factor_gt 0.0269
_refine_ls_shift/su_max 0.000
_refine_ls_shift/su_mean 0.000
_refine_ls_structure_factor_coef Fsqd
_refine_ls_weighting_details 'w=1/[\s^2^(Fo^2^)+(0.0313P)^2^+0.8858P] where P=(Fo^2^+2Fc^2^)/3'
_refine_ls_weighting_scheme calc
_refine_ls_wR_factor_all 0.0664
_refine_ls_wR_factor_ref 0.0645
_reflns_number_gt 3313
_reflns_number_total 3640
_reflns_threshold_expression 'I > 2\s(I)'
_cod_data_source_file ov3111sup1.cif
_cod_data_source_block I
_cod_original_sg_symbol_H-M 'P 21/n'
_cod_database_code 2021191

loop_
_symmetry_equiv_pos_as_xyz
'x, y, z'
'-x+1/2, y+1/2, -z+1/2'
'-x, -y, -z'
'x-1/2, -y-1/2, z-1/2'

loop_
_atom_site_type_symbol
_atom_site_label
_atom_site_fract_x
_atom_site_fract_y
_atom_site_fract_z
_atom_site_U_iso_or_equiv
_atom_site_adp_type
_atom_site_calc_flag
_atom_site_occupancy
Zn Zn 0.32214(3) 0.24186(2) 0.25221(2) 0.02170(7) Uani d 1
K K 0.64311(6) 0.06941(3) -0.36694(4) 0.03651(11) Uani d 1
S S1 0.17932(6) -0.00347(2) -0.34264(3) 0.01782(9) Uani d 1
O O1 -0.02690(19) -0.02261(8) -0.36164(11) 0.0294(3) Uani d 1
O O2 0.23130(18) 0.07663(7) -0.37944(10) 0.0229(2) Uani d 1
O O3 0.3137(2) -0.06239(8) -0.38961(11) 0.0331(3) Uani d 1
O O4 0.3177(2) 0.14336(7) 0.14800(10) 0.0260(3) Uani d 1
O O5 0.3302(2) 0.20402(7) -0.02076(11) 0.0315(3) Uani d 1
O O6 0.20630(19) -0.15456(7) 0.15212(10) 0.0247(3) Uani d 1
O O7 0.1604(2) -0.21618(8) -0.01355(11) 0.0354(3) Uani d 1
O O8 0.2021(3) 0.17067(10) 0.37636(12) 0.0603(6) Uani d 1
H H8B 0.159977 0.131735 0.372871 0.090 Uiso d 1
H H8A 0.223746 0.185196 0.436560 0.090 Uiso d 1
O O9 0.6146(2) 0.21894(8) 0.31278(11) 0.0299(3) Uani d 1
H H9B 0.648586 0.244628 0.361743 0.045 Uiso d 1
H H9A 0.628231 0.173398 0.331105 0.045 Uiso d 1
O O10 0.41855(19) 0.31583(7) 0.12098(10) 0.0254(3) Uani d 1
H H10B 0.517963 0.338394 0.120587 0.038 Uiso d 1
H H10A 0.413573 0.287824 0.065490 0.038 Uiso d 1
O O11 0.02081(19) 0.27368(8) 0.19839(12) 0.0306(3) Uani d 1
H H11A -0.027408 0.248246 0.143978 0.046 Uiso d 1
H H11B -0.033653 0.269686 0.248681 0.046 Uiso d 1
C C1 0.2708(2) 0.06554(9) -0.01814(13) 0.0173(3) Uani d 1
C C2 0.2506(2) -0.00558(9) 0.04116(13) 0.0183(3) Uani d 1
H H2 0.261025 -0.005655 0.119965 0.022 Uiso calc 1
C C3 0.2149(2) -0.07678(9) -0.01654(13) 0.0179(3) Uani d 1
C C4 0.1975(2) -0.07603(9) -0.13446(13) 0.0190(3) Uani d 1
H H4 0.173554 -0.123245 -0.173700 0.023 Uiso calc 1
C C5 0.2160(2) -0.00484(9) -0.19337(13) 0.0171(3) Uani d 1
C C6 0.2538(2) 0.06559(9) -0.13614(13) 0.0187(3) Uani d 1
H H6 0.267832 0.112947 -0.176340 0.022 Uiso calc 1
C C7 0.3089(2) 0.14364(9) 0.04129(14) 0.0202(3) Uani d 1
C C8 0.1920(2) -0.15534(10) 0.04498(14) 0.0201(3) Uani d 1

loop_
_atom_site_aniso_label
_atom_site_aniso_U_11
_atom_site_aniso_U_22
_atom_site_aniso_U_33
_atom_site_aniso_U_12
_atom_site_aniso_U_13
_atom_site_aniso_U_23
Zn 0.03106(12) 0.01702(11) 0.01700(11) -0.00144(7) -0.00039(8) -0.00263(7)
K 0.0276(2) 0.0373(2) 0.0447(3) -0.00300(17) 0.00112(18) -0.00491(18)
S1 0.0253(2) 0.01469(18) 0.01347(17) 0.00044(14) -0.00119(14) 0.00050(13)
O1 0.0321(7) 0.0289(7) 0.0270(6) -0.0093(5) -0.0088(5) 0.0037(5)
O2 0.0285(6) 0.0201(6) 0.0201(6) -0.0016(5) -0.0003(5) 0.0057(4)
O3 0.0510(9) 0.0283(7) 0.0201(6) 0.0166(6) 0.0022(6) -0.0029(5)
O4 0.0410(7) 0.0199(6) 0.0171(6) -0.0006(5) -0.0016(5) -0.0046(4)
O5 0.0540(9) 0.0165(6) 0.0235(6) -0.0053(6) -0.0097(6) -0.0009(5)
O6 0.0370(7) 0.0200(6) 0.0171(6) 0.0005(5) -0.0016(5) 0.0060(4)
O7 0.0620(10) 0.0181(6) 0.0258(7) -0.0075(6) -0.0141(6) 0.0043(5)
O8 0.1187(17) 0.0398(9) 0.0226(7) -0.0450(10) 0.0058(8) -0.0034(6)
O9 0.0416(8) 0.0229(6) 0.0251(6) 0.0070(6) -0.0074(5) -0.0057(5)
O10 0.0327(7) 0.0222(6) 0.0213(6) -0.0063(5) 0.0029(5) -0.0049(5)
O11 0.0275(7) 0.0318(7) 0.0324(7) -0.0026(5) -0.0036(5) -0.0051(5)
C1 0.0191(7) 0.0157(7) 0.0170(7) 0.0000(6) -0.0013(6) -0.0020(5)
C2 0.0202(7) 0.0201(7) 0.0146(7) 0.0014(6) -0.0016(5) 0.0005(6)
C3 0.0194(7) 0.0174(7) 0.0170(7) 0.0004(6) -0.0002(6) 0.0028(6)
C4 0.0239(8) 0.0148(7) 0.0182(7) -0.0016(6) -0.0008(6) -0.0004(5)
C5 0.0209(7) 0.0170(7) 0.0133(7) 0.0006(6) -0.0003(5) 0.0002(5)
C6 0.0240(8) 0.0145(7) 0.0176(7) -0.0005(6) 0.0006(6) 0.0014(5)
C7 0.0218(8) 0.0182(7) 0.0204(8) 0.0018(6) -0.0030(6) -0.0033(6)
C8 0.0211(8) 0.0186(7) 0.0203(7) -0.0008(6) -0.0021(6) 0.0040(6)

loop_
_atom_type_symbol
_atom_type_description
_atom_type_scat_dispersion_real
_atom_type_scat_dispersion_imag
_atom_type_scat_source
C C 0.0033 0.0016 'International Tables Vol C Tables 4.2.6.8 and 6.1.1.4'
H H 0 0 'International Tables Vol C Tables 4.2.6.8 and 6.1.1.4'
O O 0.0106 0.006 'International Tables Vol C Tables 4.2.6.8 and 6.1.1.4'
S S 0.1246 0.1234 'International Tables Vol C Tables 4.2.6.8 and 6.1.1.4'
Zn Zn 0.2839 1.4301 'International Tables Vol C Tables 4.2.6.8 and 6.1.1.4'
K K 0.2009 0.2494 'International Tables Vol C Tables 4.2.6.8 and 6.1.1.4'

loop_
_geom_angle_atom_site_label_1
_geom_angle_atom_site_label_2
_geom_angle_atom_site_label_3
_geom_angle_site_symmetry_1
_geom_angle_site_symmetry_3
_geom_angle
_geom_angle_publ_flag
O4 Zn O8 . . 87.46(5) ?
O4 Zn O6 . 2 172.87(5) no
O8 Zn O6 . 2 93.37(6) no
O4 Zn O10 . . 92.14(5) no
O8 Zn O10 . . 174.95(7) no
O6 Zn O10 2 . 86.42(5) no
O4 Zn O9 . . 93.51(5) no
O8 Zn O9 . . 91.90(7) no
O6 Zn O9 2 . 93.54(5) no
O10 Zn O9 . . 93.15(5) no
O4 Zn O11 . . 90.94(5) no
O8 Zn O11 . . 88.29(7) no
O6 Zn O11 2 . 82.01(5) no
O10 Zn O11 . . 86.68(5) no
O9 Zn O11 . . 175.55(5) no
O4 Zn K . 4_566 117.56(4) no
O8 Zn K . 4_566 129.73(6) no
O6 Zn K 2 4_566 56.89(3) no
O10 Zn K . 4_566 46.42(4) no
O9 Zn K . 4_566 125.86(4) no
O11 Zn K . 4_566 51.49(4) no
O10 K O1 4_665 1_655 80.44(4) no
O10 K O2 4_665 . 131.37(4) no
O1 K O2 1_655 . 147.90(4) no
O10 K O11 4_665 4_665 63.99(4) no
O1 K O11 1_655 4_665 139.08(4) no
O2 K O11 . 4_665 71.46(4) no
O10 K O3 4_665 3_654 84.08(4) no
O1 K O3 1_655 3_654 84.58(4) no
O2 K O3 . 3_654 93.65(4) no
O11 K O3 4_665 3_654 109.71(4) no
O10 K O6 4_665 3_655 59.09(3) no
O1 K O6 1_655 3_655 88.83(4) no
O2 K O6 . 3_655 110.17(4) no
O11 K O6 4_665 3_655 56.38(4) no
O3 K O6 3_654 3_655 143.17(4) no
O10 K O3 4_665 . 172.03(4) no
O1 K O3 1_655 . 100.80(4) no
O2 K O3 . . 47.11(3) no
O11 K O3 4_665 . 117.28(4) no
O3 K O3 3_654 . 88.19(4) no
O6 K O3 3_655 . 128.62(4) no
O10 K S1 4_665 . 155.39(3) no
O1 K S1 1_655 . 123.97(3) no
O2 K S1 . . 24.92(2) no
O11 K S1 4_665 . 92.03(3) no
O3 K S1 3_654 . 100.10(3) no
O6 K S1 3_655 . 113.42(3) no
O3 K S1 . . 25.42(2) no
O10 K Zn 4_665 4_665 34.34(3) no
O1 K Zn 1_655 4_665 102.25(3) no
O2 K Zn . 4_665 107.99(3) no
O11 K Zn 4_665 4_665 36.89(3) no
O3 K Zn 3_654 4_665 112.22(3) no
O6 K Zn 3_655 4_665 34.60(2) no
O3 K Zn . 4_665 150.40(3) no
S1 K Zn . 4_665 125.621(15) no
O10 K K 4_665 3_654 130.57(3) no
O1 K K 1_655 3_654 94.20(3) no
O2 K K . 3_654 63.14(3) no
O11 K K 4_665 3_654 123.86(3) no
O3 K K 3_654 3_654 46.52(3) no
O6 K K 3_655 3_654 170.24(3) no
O3 K K . 3_654 41.67(2) no
S1 K K . 3_654 57.383(12) no
Zn K K 4_665 3_654 151.97(2) no
O1 S1 O2 . . 113.28(7) no
O1 S1 O3 . . 113.51(9) no
O2 S1 O3 . . 110.88(8) no
O1 S1 C5 . . 105.83(7) no
O2 S1 C5 . . 106.02(7) no
O3 S1 C5 . . 106.68(7) no
O1 S1 K . . 164.01(5) no
O2 S1 K . . 54.12(5) no
O3 S1 K . . 68.04(6) no
C5 S1 K . . 88.28(5) no
S1 O1 K . 1_455 132.13(8) no
S1 O2 K . . 100.96(6) no
S1 O3 K . 3_654 118.43(7) no
S1 O3 K . . 86.54(6) no
K O3 K 3_654 . 91.81(4) no
C7 O4 Zn . . 126.39(11) no
C8 O6 Zn . 2_545 121.69(11) no
C8 O6 K . 3_655 148.01(10) no
Zn O6 K 2_545 3_655 88.51(4) no
Zn O10 K . 4_566 99.23(5) no
Zn O11 K . 4_566 91.63(4) no
C2 C1 C6 . . 119.64(14) no
C2 C1 C7 . . 122.01(14) no
C6 C1 C7 . . 118.35(14) no
C1 C2 C3 . . 120.51(14) no
C4 C3 C2 . . 119.39(14) no
C4 C3 C8 . . 118.55(14) no
C2 C3 C8 . . 122.06(14) no
C5 C4 C3 . . 119.99(14) no
C6 C5 C4 . . 120.57(14) no
C6 C5 S1 . . 119.69(12) no
C4 C5 S1 . . 119.67(12) no
C5 C6 C1 . . 119.90(14) no
O4 C7 O5 . . 125.41(15) no
O4 C7 C1 . . 117.84(14) no
O5 C7 C1 . . 116.75(14) no
O7 C8 O6 . . 124.76(15) no
O7 C8 C3 . . 117.72(14) no
O6 C8 C3 . . 117.52(14) no
Zn O8 H8A . . 114.00 no
Zn O8 H8B . . 131.00 no
H8A O8 H8B . . 115.00 no
Zn O9 H9B . . 115.00 no
H9A O9 H9B . . 108.00 no
Zn O9 H9A . . 111.00 no
Zn O10 H10A . . 104.00 no
Zn O10 H10B . . 125.00 no
K O10 H10A . . 116.00 no
K O10 H10B . . 105.00 no
H10A O10 H10B . . 108.00 no
K O11 H11B . . 118.00 no
H11A O11 H11B . . 113.00 no
K O11 H11A . . 112.00 no
Zn O11 H11A . . 117.00 no
Zn O11 H11B . . 103.00 no
C1 C2 H2 . . 120.00 no
C3 C2 H2 . . 120.00 no
C3 C4 H4 . . 120.00 no
C5 C4 H4 . . 120.00 no
C1 C6 H6 . . 120.00 no
C5 C6 H6 . . 120.00 no

loop_
_geom_bond_atom_site_label_1
_geom_bond_atom_site_label_2
_geom_bond_site_symmetry_2
_geom_bond_distance
_geom_bond_publ_flag
Zn O4 . 2.0578(12) yes
Zn O8 . 2.0637(15) yes
Zn O6 2 2.0806(11) yes
Zn O10 . 2.0935(12) yes
Zn O9 . 2.1360(13) yes
Zn O11 . 2.1994(13) yes
Zn K 4_566 3.6627(5) no
K O10 4_665 2.6882(13) yes
K O1 1_655 2.7202(14) yes
K O2 . 2.8004(13) yes
K O11 4_665 2.8671(14) yes
K O3 3_654 2.8889(13) yes
K O6 3_655 3.0689(13) yes
K O3 . 3.1527(16) yes
K S1 . 3.3931(6) no
K K 3_654 4.3428(9) no
S1 O1 . 1.4509(13) no
S1 O2 . 1.4561(12) no
S1 O3 . 1.4589(13) no
S1 C5 . 1.7726(15) no
O4 C7 . 1.258(2) no
O5 C7 . 1.258(2) no
O6 C8 . 1.2646(19) no
O7 C8 . 1.248(2) no
C1 C2 . 1.390(2) no
C1 C6 . 1.393(2) no
C1 C7 . 1.506(2) no
C2 C3 . 1.393(2) no
C3 C4 . 1.392(2) no
C3 C8 . 1.513(2) no
C4 C5 . 1.387(2) no
C5 C6 . 1.382(2) no
O8 H8A . 0.7600 no
O8 H8B . 0.7100 no
O9 H9A . 0.8000 no
O9 H9B . 0.7500 no
O10 H10B . 0.7700 no
O10 H10A . 0.8100 no
O11 H11B . 0.7100 no
O11 H11A . 0.8300 no
C2 H2 . 0.9300 no
C4 H4 . 0.9300 no
C6 H6 . 0.9300 no

loop_
_geom_hbond_atom_site_label_D
_geom_hbond_atom_site_label_H
_geom_hbond_atom_site_label_A
_geom_hbond_site_symmetry_A
_geom_hbond_distance_DH
_geom_hbond_distance_HA
_geom_hbond_distance_DA
_geom_hbond_angle_DHA
_geom_hbond_publ_flag
O8 H8A O7 2_555 0.7600 2.0400 2.653(2) 138.00 yes
O8 H8B O1 3_555 0.7100 2.0500 2.759(2) 177.00 yes
O9 H9A O3 3_655 0.8000 2.0200 2.8166(19) 174.00 yes
O9 H9B O5 4_666 0.7500 2.0300 2.7536(18) 160.00 yes
O10 H10A O5 . 0.8100 1.8200 2.5757(17) 156.00 yes
O10 H10B O2 4_666 0.7700 2.0300 2.7854(17) 165.00 yes
O11 H11A O7 3_555 0.8300 1.8500 2.667(2) 166.00 yes
C4 H4 O7 . 0.9300 2.4500 2.761(2) 100.00 yes
C6 H6 O2 . 0.9300 2.4800 2.8741(19) 106.00 yes
C6 H6 O5 . 0.9300 2.4200 2.7358(19) 100.00 yes

_cod_database_fobs_code 2021191
